data_1539073
loop_
_publ_author_name
'Rundqvist, S.'

_publ_section_title
;
 X-ray investigations of Mn3 P, Mn2 P, and Ni2 P
;
_journal_name_full 'Acta Chemica Scandinavica (1-27,1973-42,1988)'
_journal_page_first 992
_journal_page_last 998
_journal_volume 16
_journal_year 1962
_chemical_formula_sum 'Mn2 P'
_space_group_IT_number 189
_symmetry_space_group_name_Hall 'P -6 -2'
_symmetry_space_group_name_H-M 'P -6 2 m'
_cell_angle_alpha 90
_cell_angle_beta 90
_cell_angle_gamma 120
_cell_formula_units_Z 3
_cell_length_a 6.074
_cell_length_b 6.074
_cell_length_c 3.454
_cell_volume 110.358
_citation_journal_id_ASTM ACSAA4
_cod_data_source_file Rundqvist_ACSAA4_1962_606.cif
_cod_data_source_block Mn2P1
_cod_original_cell_volume 110.3577
_cod_original_formula_sum 'Mn2 P1'
_cod_database_code 1539073

loop_
_symmetry_equiv_pos_as_xyz
x,y,z
-x+y,-x,-z
-y,x-y,z
x,y,-z
-x+y,-x,z
-y,x-y,-z
y,x,z
x-y,-y,-z
-x,-x+y,z
y,x,-z
x-y,-y,z
-x,-x+y,-z

loop_
_atom_site_label
_atom_site_type_symbol
_atom_site_fract_x
_atom_site_fract_y
_atom_site_fract_z
_atom_site_occupancy
_atom_site_U_iso_or_equiv
Mn2 Mn 0.5943 0 0.5 1 0.0
Mn1 Mn 0.2546 0 0 1 0.0
P1 P 0 0 0.5 1 0.0
P2 P 0.3333 0.6667 0 1 0.0
